data_4102374
loop_
_publ_author_name
'R. D. Schmidt'
'D. A. Shultz'
'J. D. Martin'
'P. D. Boyle'

_publ_section_title
;
 Goldilocks Effect in Magnetic Bistability: Remote Substituent Modulation
 and Lattice Control of Photoinduced Valence Tautomerism and Light-Induced
 Thermal Hysteresis
;
_journal_name_full 'Journal of the American Chemical Society'
_journal_page_first 6261
_journal_page_last 6273
_journal_paper_doi 10.1021/ja101957c
_journal_volume 132
_journal_year 2010
_chemical_formula_moiety '(C38 H50 N2 O4 Co), 0.5(C7 H16)'
_chemical_formula_sum 'C41.5 H58 Co N2 O4'
_chemical_formula_weight 707.83
_chemical_name_systematic
;
 ?
;
_space_group_IT_number 14
_symmetry_cell_setting monoclinic
_symmetry_space_group_name_Hall '-P 2yn'
_symmetry_space_group_name_H-M 'P 1 21/n 1'
_atom_sites_solution_hydrogens geom
_atom_sites_solution_primary direct
_atom_sites_solution_secondary difmap
_audit_creation_method SHELXL-97
_cell_angle_alpha 90.00
_cell_angle_beta 94.838(4)
_cell_angle_gamma 90.00
_cell_formula_units_Z 2
_cell_length_a 10.463(2)
_cell_length_b 9.266(2)
_cell_length_c 22.165(5)
_cell_measurement_reflns_used 5624
_cell_measurement_temperature 123(2)
_cell_measurement_theta_max 23.49
_cell_measurement_theta_min 2.87
_cell_volume 2141.2(8)
_computing_cell_refinement 'Bruker SMART'
_computing_data_collection 'Bruker SMART'
_computing_data_reduction 'Bruker SHELXTL'
_computing_molecular_graphics 'Bruker SHELXTL'
_computing_publication_material 'Bruker SHELXTL'
_computing_structure_refinement 'Bruker SHELXTL'
_computing_structure_solution 'Bruker SHELXTL'
_diffrn_ambient_temperature 123(2)
_diffrn_measured_fraction_theta_full 0.982
_diffrn_measured_fraction_theta_max 0.982
_diffrn_measurement_device_type 'CCD area detector'
_diffrn_measurement_method 'phi and omega scans'
_diffrn_radiation_monochromator graphite
_diffrn_radiation_source 'fine-focus sealed tube'
_diffrn_radiation_type MoK\a
_diffrn_radiation_wavelength 0.71073
_diffrn_reflns_av_R_equivalents 0.0402
_diffrn_reflns_av_sigmaI/netI 0.0293
_diffrn_reflns_limit_h_max 13
_diffrn_reflns_limit_h_min -13
_diffrn_reflns_limit_k_max 12
_diffrn_reflns_limit_k_min -12
_diffrn_reflns_limit_l_max 29
_diffrn_reflns_limit_l_min -29
_diffrn_reflns_number 31221
_diffrn_reflns_theta_full 28.58
_diffrn_reflns_theta_max 28.58
_diffrn_reflns_theta_min 2.87
_exptl_absorpt_coefficient_mu 0.438
_exptl_absorpt_correction_T_max 0.9742
_exptl_absorpt_correction_T_min 0.8305
_exptl_absorpt_correction_type multi-scan
_exptl_absorpt_process_details
;
  Blessing, R. Acta Cryst. (1995) A51 33-38.
  Sheldrick, G.  SADABS (Version 2.10) Bruker/Siemens area
  detector absorption and other corrections, University of
  Gottingen, Germany 2003.
;
_exptl_crystal_colour blue
_exptl_crystal_density_diffrn 1.098
_exptl_crystal_density_method 'not measured'
_exptl_crystal_description needle
_exptl_crystal_F_000 760
_exptl_crystal_size_max 0.44
_exptl_crystal_size_mid 0.16
_exptl_crystal_size_min 0.06
_refine_diff_density_max 0.382
_refine_diff_density_min -0.271
_refine_diff_density_rms 0.076
_refine_ls_extinction_method none
_refine_ls_goodness_of_fit_ref 1.178
_refine_ls_hydrogen_treatment constr
_refine_ls_matrix_type full
_refine_ls_number_parameters 205
_refine_ls_number_reflns 5371
_refine_ls_number_restraints 0
_refine_ls_restrained_S_all 1.178
_refine_ls_R_factor_all 0.0655
_refine_ls_R_factor_gt 0.0515
_refine_ls_shift/su_max 0.000
_refine_ls_shift/su_mean 0.000
_refine_ls_structure_factor_coef Fsqd
_refine_ls_weighting_details 'calc w=1/[\s^2^(Fo^2^)+(0.0540P)^2^+2.1898P] where P=(Fo^2^+2Fc^2^)/3'
_refine_ls_weighting_scheme calc
_refine_ls_wR_factor_gt 0.1387
_refine_ls_wR_factor_ref 0.1439
_reflns_number_gt 4390
_reflns_number_total 5371
_reflns_threshold_expression >2sigma(I)
_cod_data_source_file ja101957c_si_005.cif
_cod_data_source_block sbsd
_cod_original_formula_sum 'C41.50 H58 Co N2 O4'
_cod_database_code 4102374

loop_
_symmetry_equiv_pos_as_xyz
'x, y, z'
'-x+1/2, y+1/2, -z+1/2'
'-x, -y, -z'
'x-1/2, -y-1/2, z-1/2'

loop_
_atom_site_label
_atom_site_type_symbol
_atom_site_fract_x
_atom_site_fract_y
_atom_site_fract_z
_atom_site_U_iso_or_equiv
_atom_site_adp_type
_atom_site_occupancy
_atom_site_symmetry_multiplicity
_atom_site_calc_flag
_atom_site_refinement_flags
N1 N 0.02994(19) 0.3089(2) 0.03526(8) 0.0250(4) Uani 1 1 d .
Co1 Co 0.0000 0.5000 0.0000 0.02055(12) Uani 1 2 d S
O1 O 0.16010(15) 0.56152(18) 0.03616(7) 0.0238(3) Uani 1 1 d .
O2 O -0.07217(15) 0.56336(17) 0.07022(7) 0.0236(3) Uani 1 1 d .
C1 C 0.1460(2) 0.6124(2) 0.09124(9) 0.0202(4) Uani 1 1 d .
C2 C 0.2490(2) 0.6619(2) 0.12961(10) 0.0210(4) Uani 1 1 d .
H2 H 0.3331 0.6612 0.1165 0.025 Uiso 1 1 calc R
C3 C 0.2288(2) 0.7125(2) 0.18719(10) 0.0199(4) Uani 1 1 d .
C4 C 0.1027(2) 0.7142(2) 0.20488(10) 0.0210(4) Uani 1 1 d .
H4 H 0.0895 0.7500 0.2440 0.025 Uiso 1 1 calc R
C5 C -0.0044(2) 0.6663(2) 0.16815(10) 0.0200(4) Uani 1 1 d .
C6 C 0.0187(2) 0.6136(2) 0.11008(9) 0.0199(4) Uani 1 1 d .
C7 C 0.3445(2) 0.7657(2) 0.22858(10) 0.0243(4) Uani 1 1 d .
C8 C 0.4455(2) 0.6451(3) 0.23792(12) 0.0331(5) Uani 1 1 d .
H8A H 0.4079 0.5619 0.2573 0.050 Uiso 1 1 calc R
H8B H 0.5194 0.6806 0.2638 0.050 Uiso 1 1 calc R
H8C H 0.4735 0.6159 0.1986 0.050 Uiso 1 1 calc R
C9 C 0.4040(3) 0.8953(3) 0.19757(12) 0.0368(6) Uani 1 1 d .
H9A H 0.3402 0.9726 0.1917 0.055 Uiso 1 1 calc R
H9B H 0.4310 0.8652 0.1582 0.055 Uiso 1 1 calc R
H9C H 0.4785 0.9305 0.2231 0.055 Uiso 1 1 calc R
C10 C 0.3083(2) 0.8134(3) 0.29115(11) 0.0297(5) Uani 1 1 d .
H10A H 0.2431 0.8894 0.2864 0.045 Uiso 1 1 calc R
H10B H 0.3846 0.8505 0.3148 0.045 Uiso 1 1 calc R
H10C H 0.2740 0.7308 0.3122 0.045 Uiso 1 1 calc R
C11 C -0.1405(2) 0.6706(2) 0.18888(10) 0.0229(4) Uani 1 1 d .
C12 C -0.2213(2) 0.7801(3) 0.15050(14) 0.0401(7) Uani 1 1 d .
H12A H -0.2218 0.7541 0.1076 0.060 Uiso 1 1 calc R
H12B H -0.1845 0.8767 0.1569 0.060 Uiso 1 1 calc R
H12C H -0.3094 0.7795 0.1625 0.060 Uiso 1 1 calc R
C13 C -0.1414(2) 0.7141(3) 0.25549(12) 0.0326(5) Uani 1 1 d .
H13A H -0.1006 0.8088 0.2617 0.049 Uiso 1 1 calc R
H13B H -0.0940 0.6424 0.2810 0.049 Uiso 1 1 calc R
H13C H -0.2301 0.7191 0.2664 0.049 Uiso 1 1 calc R
C14 C -0.2040(2) 0.5214(2) 0.18162(11) 0.0268(5) Uani 1 1 d .
H14A H -0.2046 0.4903 0.1393 0.040 Uiso 1 1 calc R
H14B H -0.2922 0.5271 0.1931 0.040 Uiso 1 1 calc R
H14C H -0.1555 0.4518 0.2078 0.040 Uiso 1 1 calc R
C15 C -0.0649(3) 0.2394(3) 0.06029(12) 0.0360(6) Uani 1 1 d .
H15A H -0.1457 0.2856 0.0616 0.043 Uiso 1 1 calc R
C16 C -0.0480(4) 0.1017(3) 0.08430(14) 0.0496(8) Uani 1 1 d .
H16A H -0.1164 0.0546 0.1019 0.060 Uiso 1 1 calc R
C17 C 0.0690(4) 0.0338(3) 0.08242(14) 0.0493(8) Uani 1 1 d .
H17A H 0.0822 -0.0607 0.0984 0.059 Uiso 1 1 calc R
C18 C 0.1657(3) 0.1056(3) 0.05699(13) 0.0450(7) Uani 1 1 d .
H18A H 0.2471 0.0612 0.0552 0.054 Uiso 1 1 calc R
C19 C 0.1439(3) 0.2442(3) 0.03371(11) 0.0328(5) Uani 1 1 d .
H19A H 0.2115 0.2937 0.0164 0.039 Uiso 1 1 calc R

loop_
_atom_site_aniso_label
_atom_site_aniso_U_11
_atom_site_aniso_U_22
_atom_site_aniso_U_33
_atom_site_aniso_U_23
_atom_site_aniso_U_13
_atom_site_aniso_U_12
N1 0.0311(10) 0.0223(9) 0.0213(9) -0.0002(7) -0.0002(7) -0.0042(7)
Co1 0.0206(2) 0.0211(2) 0.0196(2) 0.00054(16) -0.00066(14) -0.00511(16)
O1 0.0223(8) 0.0278(8) 0.0210(7) -0.0006(6) 0.0008(6) -0.0047(6)
O2 0.0205(8) 0.0268(8) 0.0233(7) 0.0030(6) -0.0005(6) -0.0039(6)
C1 0.0251(11) 0.0136(9) 0.0215(10) 0.0025(7) 0.0007(8) -0.0010(8)
C2 0.0214(10) 0.0164(9) 0.0252(10) 0.0018(8) 0.0024(8) -0.0005(7)
C3 0.0238(10) 0.0104(9) 0.0249(10) 0.0011(7) -0.0010(8) -0.0007(7)
C4 0.0254(11) 0.0132(9) 0.0243(10) -0.0013(8) 0.0015(8) 0.0020(8)
C5 0.0222(10) 0.0125(9) 0.0253(10) 0.0025(7) 0.0024(8) 0.0025(7)
C6 0.0200(10) 0.0150(9) 0.0240(10) 0.0037(8) -0.0017(8) -0.0019(7)
C7 0.0250(11) 0.0189(10) 0.0285(11) -0.0040(8) -0.0019(9) -0.0039(8)
C8 0.0264(12) 0.0343(13) 0.0370(13) -0.0083(10) -0.0067(10) 0.0035(10)
C9 0.0391(14) 0.0329(13) 0.0375(13) -0.0036(11) -0.0017(11) -0.0170(11)
C10 0.0329(13) 0.0268(12) 0.0284(12) -0.0058(9) -0.0029(10) -0.0014(10)
C11 0.0203(10) 0.0165(10) 0.0321(11) 0.0037(8) 0.0041(8) 0.0005(8)
C12 0.0271(13) 0.0346(14) 0.0597(18) 0.0209(13) 0.0112(12) 0.0107(10)
C13 0.0307(13) 0.0278(12) 0.0410(14) -0.0087(10) 0.0129(10) 0.0022(10)
C14 0.0249(11) 0.0199(11) 0.0365(12) 0.0021(9) 0.0077(9) -0.0042(8)
C15 0.0449(15) 0.0301(13) 0.0332(13) 0.0056(10) 0.0040(11) -0.0122(11)
C16 0.073(2) 0.0322(15) 0.0436(16) 0.0093(12) 0.0025(15) -0.0199(15)
C17 0.088(3) 0.0180(12) 0.0391(15) 0.0060(10) -0.0114(15) -0.0034(13)
C18 0.065(2) 0.0313(14) 0.0372(14) 0.0005(11) -0.0068(13) 0.0124(13)
C19 0.0392(14) 0.0284(12) 0.0296(12) 0.0009(10) -0.0038(10) 0.0041(10)

loop_
_atom_type_symbol
_atom_type_description
_atom_type_scat_dispersion_real
_atom_type_scat_dispersion_imag
_atom_type_scat_source
C C 0.0033 0.0016 'International Tables Vol C Tables 4.2.6.8 and 6.1.1.4'
H H 0.0000 0.0000 'International Tables Vol C Tables 4.2.6.8 and 6.1.1.4'
N N 0.0061 0.0033 'International Tables Vol C Tables 4.2.6.8 and 6.1.1.4'
O O 0.0106 0.0060 'International Tables Vol C Tables 4.2.6.8 and 6.1.1.4'
Co Co 0.3494 0.9721 'International Tables Vol C Tables 4.2.6.8 and 6.1.1.4'

loop_
_geom_angle_atom_site_label_1
_geom_angle_atom_site_label_2
_geom_angle_atom_site_label_3
_geom_angle
_geom_angle_site_symmetry_1
_geom_angle_site_symmetry_3
C19 N1 C15 119.2(2) . .
C19 N1 Co1 120.67(17) . .
C15 N1 Co1 120.15(18) . .
O2 Co1 O2 180.0 . 3_565
O2 Co1 O1 92.40(7) . 3_565
O2 Co1 O1 87.60(7) 3_565 3_565
O2 Co1 O1 87.60(7) . .
O2 Co1 O1 92.40(7) 3_565 .
O1 Co1 O1 180.0 3_565 .
O2 Co1 N1 89.21(8) . 3_565
O2 Co1 N1 90.79(8) 3_565 3_565
O1 Co1 N1 89.84(8) 3_565 3_565
O1 Co1 N1 90.16(8) . 3_565
O2 Co1 N1 90.79(8) . .
O2 Co1 N1 89.20(8) 3_565 .
O1 Co1 N1 90.16(8) 3_565 .
O1 Co1 N1 89.84(8) . .
N1 Co1 N1 180.0 3_565 .
C1 O1 Co1 109.55(13) . .
C6 O2 Co1 110.21(13) . .
O1 C1 C2 122.5(2) . .
O1 C1 C6 116.74(18) . .
C2 C1 C6 120.73(19) . .
C3 C2 C1 120.1(2) . .
C2 C3 C4 118.51(19) . .
C2 C3 C7 118.84(19) . .
C4 C3 C7 122.65(19) . .
C5 C4 C3 123.8(2) . .
C4 C5 C6 116.64(19) . .
C4 C5 C11 122.36(19) . .
C6 C5 C11 121.00(19) . .
O2 C6 C5 123.95(19) . .
O2 C6 C1 115.85(19) . .
C5 C6 C1 120.19(19) . .
C10 C7 C3 112.95(19) . .
C10 C7 C8 107.88(19) . .
C3 C7 C8 110.14(18) . .
C10 C7 C9 108.58(19) . .
C3 C7 C9 108.11(19) . .
C8 C7 C9 109.1(2) . .
C13 C11 C12 108.2(2) . .
C13 C11 C5 112.12(19) . .
C12 C11 C5 109.52(18) . .
C13 C11 C14 107.49(19) . .
C12 C11 C14 108.9(2) . .
C5 C11 C14 110.45(18) . .
N1 C15 C16 121.7(3) . .
C17 C16 C15 119.5(3) . .
C18 C17 C16 118.5(3) . .
C17 C18 C19 119.7(3) . .
N1 C19 C18 121.4(3) . .

loop_
_geom_bond_atom_site_label_1
_geom_bond_atom_site_label_2
_geom_bond_distance
_geom_bond_site_symmetry_2
N1 C19 1.338(3) .
N1 C15 1.342(3) .
N1 Co1 1.950(2) .
Co1 O2 1.8803(16) .
Co1 O2 1.8803(16) 3_565
Co1 O1 1.8833(15) 3_565
Co1 O1 1.8833(15) .
Co1 N1 1.950(2) 3_565
O1 C1 1.328(3) .
O2 C6 1.327(3) .
C1 C2 1.393(3) .
C1 C6 1.429(3) .
C2 C3 1.392(3) .
C3 C4 1.408(3) .
C3 C7 1.537(3) .
C4 C5 1.400(3) .
C5 C6 1.416(3) .
C5 C11 1.534(3) .
C7 C10 1.533(3) .
C7 C8 1.540(3) .
C7 C9 1.541(3) .
C11 C13 1.531(3) .
C11 C12 1.532(3) .
C11 C14 1.536(3) .
C15 C16 1.388(4) .
C16 C17 1.380(5) .
C17 C18 1.371(5) .
C18 C19 1.395(4) .
